data_4088995
loop_
_publ_author_name
'\"Ozg\"un, Thomas'
'Chen, Guo-Qiang'
'Daniliuc, Constantin G.'
'McQuilken, Alison C.'
'Warren, Timothy H.'
'Knitsch, Robert'
'Eckert, Hellmut'
'Kehr, Gerald'
'Erker, Gerhard'

_publ_section_title
;
 Unsaturated Vicinal Frustrated Lewis Pair Formation by Electrocyclic Ring
 Closure and Their Reaction with Nitric Oxide
;
_journal_issue 21
_journal_name_full Organometallics
_journal_page_first 3667
_journal_paper_doi 10.1021/acs.organomet.6b00627
_journal_volume 35
_journal_year 2016
_chemical_formula_sum 'C44 H42 B F10 P'
_chemical_formula_weight 802.56
_space_group_IT_number 2
_space_group_name_Hall '-P 1'
_space_group_name_H-M_alt 'P -1'
_symmetry_cell_setting triclinic
_symmetry_space_group_name_H-M 'P -1'
_atom_sites_solution_hydrogens geom
_atom_sites_solution_primary direct
_atom_sites_solution_secondary difmap
_audit_creation_method SHELXL-97
_cell_angle_alpha 103.0410(10)
_cell_angle_beta 98.9950(10)
_cell_angle_gamma 102.917(2)
_cell_formula_units_Z 2
_cell_length_a 12.7265(3)
_cell_length_b 13.0670(3)
_cell_length_c 15.1809(6)
_cell_measurement_reflns_used 5973
_cell_measurement_temperature 223(2)
_cell_measurement_theta_max 27.88
_cell_measurement_theta_min 4.08
_cell_volume 2339.66(12)
_computing_cell_refinement 'Collect (Nonius B.V., 1998)'
_computing_data_collection 'Collect (Nonius B.V., 1998)'
_computing_data_reduction 'Denzo-SMN (Otwinowski & Minor, 1997)'
_computing_molecular_graphics 'XP (BrukerAXS, 2000)'
_computing_publication_material 'SHELXL-97 (Sheldrick, 1997)'
_computing_structure_refinement 'SHELXL-97 (Sheldrick, 1997)'
_computing_structure_solution 'SHELXS-97 (Sheldrick, 1990)'
_diffrn_ambient_temperature 223(2)
_diffrn_measured_fraction_theta_full 0.987
_diffrn_measured_fraction_theta_max 0.987
_diffrn_measurement_device_type 'Nonius KappaCCD APEXII'
_diffrn_measurement_method '\w and \f scans'
_diffrn_radiation_monochromator 'Montel mirror'
_diffrn_radiation_source 'rotating anode Nonius FR591'
_diffrn_radiation_type MoK\a
_diffrn_radiation_wavelength 0.71073
_diffrn_reflns_av_R_equivalents 0.067
_diffrn_reflns_av_sigmaI/netI 0.0591
_diffrn_reflns_limit_h_max 14
_diffrn_reflns_limit_h_min -15
_diffrn_reflns_limit_k_max 15
_diffrn_reflns_limit_k_min -15
_diffrn_reflns_limit_l_max 18
_diffrn_reflns_limit_l_min 0
_diffrn_reflns_number 21518
_diffrn_reflns_theta_full 25.00
_diffrn_reflns_theta_max 25.00
_diffrn_reflns_theta_min 4.11
_exptl_absorpt_coefficient_mu 0.125
_exptl_absorpt_correction_T_max 0.9987
_exptl_absorpt_correction_T_min 0.9730
_exptl_absorpt_correction_type multi-scan
_exptl_absorpt_process_details 'Denzo (Otwinowski, Borek, Majewski & Minor, 2003)'
_exptl_crystal_colour colourless
_exptl_crystal_density_diffrn 1.139
_exptl_crystal_density_method 'not measured'
_exptl_crystal_description plate
_exptl_crystal_F_000 832
_exptl_crystal_size_max 0.22
_exptl_crystal_size_mid 0.06
_exptl_crystal_size_min 0.01
_refine_diff_density_max 0.293
_refine_diff_density_min -0.297
_refine_diff_density_rms 0.068
_refine_ls_extinction_method none
_refine_ls_goodness_of_fit_ref 1.084
_refine_ls_hydrogen_treatment constr
_refine_ls_matrix_type full
_refine_ls_number_parameters 603
_refine_ls_number_reflns 8122
_refine_ls_number_restraints 234
_refine_ls_restrained_S_all 1.080
_refine_ls_R_factor_all 0.1283
_refine_ls_R_factor_gt 0.0879
_refine_ls_shift/su_max 0.000
_refine_ls_shift/su_mean 0.000
_refine_ls_structure_factor_coef Fsqd
_refine_ls_weighting_details 'calc w=1/[\s^2^(Fo^2^)+(0.0984P)^2^+3.4398P] where P=(Fo^2^+2Fc^2^)/3'
_refine_ls_weighting_scheme calc
_refine_ls_wR_factor_gt 0.2130
_refine_ls_wR_factor_ref 0.2332
_reflns_number_gt 5633
_reflns_number_total 8122
_reflns_threshold_expression >2sigma(I)
_cod_data_source_file om6b00627_si_002.cif
_cod_data_source_block erk8020
_cod_original_sg_symbol_H-M P-1
_cod_database_code 4088995

loop_
_symmetry_equiv_pos_as_xyz
'x, y, z'
'-x, -y, -z'

loop_
_atom_site_label
_atom_site_type_symbol
_atom_site_fract_x
_atom_site_fract_y
_atom_site_fract_z
_atom_site_U_iso_or_equiv
_atom_site_adp_type
_atom_site_occupancy
_atom_site_symmetry_multiplicity
_atom_site_calc_flag
_atom_site_refinement_flags
_atom_site_disorder_assembly
_atom_site_disorder_group
P1 P 0.93268(8) 0.27933(8) 0.18568(6) 0.0318(3) Uani 1 1 d . C .
B1 B 0.9355(4) 0.1535(4) 0.2514(3) 0.0378(10) Uani 1 1 d . . .
C2 C 0.8363(3) 0.1991(3) 0.2869(3) 0.0373(9) Uani 1 1 d . B .
C3 C 0.7718(4) 0.1586(4) 0.3491(3) 0.0463(10) Uani 1 1 d . B .
H3 H 0.7053 0.1777 0.3527 0.056 Uiso 1 1 calc R . .
C4 C 0.8017(4) 0.0959(4) 0.4012(3) 0.0572(12) Uani 1 1 d D . .
H4 H 0.8687 0.0791 0.3949 0.069 Uiso 1 1 calc R A 1
C51 C 0.7459(11) 0.0481(11) 0.4678(9) 0.078(6) Uani 0.54(3) 1 d PDU B 1
C52 C 0.750(2) -0.0723(11) 0.4447(13) 0.118(6) Uani 0.54(3) 1 d PDU B 1
H52A H 0.7131 -0.1089 0.4848 0.178 Uiso 0.54(3) 1 calc PR B 1
H52B H 0.8265 -0.0750 0.4542 0.178 Uiso 0.54(3) 1 calc PR B 1
H52C H 0.7134 -0.1084 0.3806 0.178 Uiso 0.54(3) 1 calc PR B 1
C53 C 0.6260(11) 0.0562(18) 0.4565(14) 0.104(6) Uani 0.54(3) 1 d PDU B 1
H53A H 0.5912 0.0237 0.4998 0.157 Uiso 0.54(3) 1 calc PR B 1
H53B H 0.5857 0.0177 0.3937 0.157 Uiso 0.54(3) 1 calc PR B 1
H53C H 0.6257 0.1322 0.4689 0.157 Uiso 0.54(3) 1 calc PR B 1
C54 C 0.8154(16) 0.1131(17) 0.5648(10) 0.111(6) Uani 0.54(3) 1 d PDU B 1
H54A H 0.7823 0.0859 0.6113 0.167 Uiso 0.54(3) 1 calc PR B 1
H54B H 0.8179 0.1896 0.5742 0.167 Uiso 0.54(3) 1 calc PR B 1
H54C H 0.8898 0.1049 0.5701 0.167 Uiso 0.54(3) 1 calc PR B 1
C51A C 0.7454(12) 0.0532(12) 0.4705(10) 0.078(7) Uani 0.46(3) 1 d PDU B 2
C52A C 0.688(2) -0.0708(13) 0.4320(13) 0.107(6) Uani 0.46(3) 1 d PDU B 2
H52D H 0.6511 -0.0964 0.4774 0.160 Uiso 0.46(3) 1 calc PR B 2
H52E H 0.7426 -0.1099 0.4192 0.160 Uiso 0.46(3) 1 calc PR B 2
H52F H 0.6339 -0.0835 0.3752 0.160 Uiso 0.46(3) 1 calc PR B 2
C53A C 0.6592(15) 0.1125(18) 0.4997(15) 0.089(6) Uani 0.46(3) 1 d PDU B 2
H53D H 0.6259 0.0817 0.5445 0.133 Uiso 0.46(3) 1 calc PR B 2
H53E H 0.6025 0.1036 0.4458 0.133 Uiso 0.46(3) 1 calc PR B 2
H53F H 0.6951 0.1895 0.5274 0.133 Uiso 0.46(3) 1 calc PR B 2
C54A C 0.8360(14) 0.071(2) 0.5574(12) 0.093(6) Uani 0.46(3) 1 d PDU B 2
H54D H 0.8023 0.0448 0.6042 0.139 Uiso 0.46(3) 1 calc PR B 2
H54E H 0.8739 0.1475 0.5816 0.139 Uiso 0.46(3) 1 calc PR B 2
H54F H 0.8886 0.0301 0.5408 0.139 Uiso 0.46(3) 1 calc PR B 2
C1 C 0.8124(3) 0.2691(3) 0.2377(3) 0.0361(9) Uani 1 1 d D . .
C5 C 0.7089(14) 0.302(2) 0.2274(9) 0.028(4) Uani 0.59(7) 1 d PDU C 1
C6 C 0.6748(14) 0.352(2) 0.2994(11) 0.045(4) Uani 0.59(7) 1 d PDU C 1
H6 H 0.7182 0.3649 0.3588 0.054 Uiso 0.59(7) 1 calc PR C 1
C7 C 0.5709(14) 0.390(2) 0.2920(12) 0.055(4) Uani 0.59(7) 1 d PDU C 1
H7A H 0.5906 0.4696 0.3061 0.066 Uiso 0.59(7) 1 calc PR C 1
H7B H 0.5305 0.3685 0.3378 0.066 Uiso 0.59(7) 1 calc PR C 1
C8 C 0.4969(12) 0.341(2) 0.1959(12) 0.055(4) Uani 0.59(7) 1 d PDU C 1
H8A H 0.4565 0.2659 0.1901 0.067 Uiso 0.59(7) 1 calc PR C 1
H8B H 0.4426 0.3828 0.1876 0.067 Uiso 0.59(7) 1 calc PR C 1
C9 C 0.5622(13) 0.3421(18) 0.1204(12) 0.045(4) Uani 0.59(7) 1 d PDU C 1
H9A H 0.5114 0.3126 0.0595 0.053 Uiso 0.59(7) 1 calc PR C 1
H9B H 0.6021 0.4173 0.1254 0.053 Uiso 0.59(7) 1 calc PR C 1
C10 C 0.6435(14) 0.2742(18) 0.1291(10) 0.041(4) Uani 0.59(7) 1 d PDU C 1
H10A H 0.6033 0.1967 0.1095 0.049 Uiso 0.59(7) 1 calc PR C 1
H10B H 0.6943 0.2866 0.0880 0.049 Uiso 0.59(7) 1 calc PR C 1
C5A C 0.7205(19) 0.321(3) 0.2209(14) 0.033(6) Uani 0.41(7) 1 d PDU C 2
C6A C 0.6854(19) 0.375(2) 0.2914(13) 0.031(5) Uani 0.41(7) 1 d PDU C 2
H6A H 0.7275 0.3878 0.3515 0.037 Uiso 0.41(7) 1 calc PR C 2
C7A C 0.583(2) 0.415(3) 0.2820(14) 0.046(5) Uani 0.41(7) 1 d PDU C 2
H7C H 0.6052 0.4947 0.2945 0.055 Uiso 0.41(7) 1 calc PR C 2
H7D H 0.5422 0.3969 0.3284 0.055 Uiso 0.41(7) 1 calc PR C 2
C8A C 0.5073(18) 0.366(3) 0.1859(15) 0.051(5) Uani 0.41(7) 1 d PDU C 2
H8C H 0.4653 0.2915 0.1806 0.061 Uiso 0.41(7) 1 calc PR C 2
H8D H 0.4547 0.4092 0.1768 0.061 Uiso 0.41(7) 1 calc PR C 2
C9A C 0.575(2) 0.365(3) 0.1118(15) 0.046(5) Uani 0.41(7) 1 d PDU C 2
H9C H 0.5263 0.3352 0.0502 0.055 Uiso 0.41(7) 1 calc PR C 2
H9D H 0.6172 0.4393 0.1168 0.055 Uiso 0.41(7) 1 calc PR C 2
C10A C 0.654(2) 0.295(3) 0.1244(12) 0.033(5) Uani 0.41(7) 1 d PDU C 2
H10C H 0.6113 0.2182 0.1061 0.039 Uiso 0.41(7) 1 calc PR C 2
H10D H 0.7048 0.3033 0.0826 0.039 Uiso 0.41(7) 1 calc PR C 2
C21 C 0.9104(3) 0.2905(3) 0.0661(2) 0.0324(8) Uani 1 1 d . . .
C22 C 0.8852(3) 0.3851(3) 0.0477(3) 0.0354(9) Uani 1 1 d . C .
C23 C 0.8639(3) 0.3906(4) -0.0431(3) 0.0426(10) Uani 1 1 d . . .
H23 H 0.8475 0.4535 -0.0549 0.051 Uiso 1 1 calc R C .
C24 C 0.8657(3) 0.3078(4) -0.1172(3) 0.0454(10) Uani 1 1 d . C .
C25 C 0.8927(3) 0.2174(3) -0.0983(3) 0.0421(10) Uani 1 1 d . . .
H25 H 0.8950 0.1606 -0.1480 0.050 Uiso 1 1 calc R C .
C26 C 0.9163(3) 0.2066(3) -0.0094(3) 0.0371(9) Uani 1 1 d . C .
C27 C 0.8807(4) 0.4803(3) 0.1228(3) 0.0451(10) Uani 1 1 d . . .
H27A H 0.8506 0.5305 0.0950 0.068 Uiso 1 1 calc R C .
H27B H 0.9547 0.5175 0.1594 0.068 Uiso 1 1 calc R . .
H27C H 0.8341 0.4543 0.1623 0.068 Uiso 1 1 calc R . .
C28 C 0.8389(5) 0.3158(5) -0.2161(3) 0.0639(14) Uani 1 1 d . . .
H28A H 0.9022 0.3126 -0.2438 0.096 Uiso 1 1 calc R C .
H28B H 0.8212 0.3842 -0.2160 0.096 Uiso 1 1 calc R . .
H28C H 0.7761 0.2556 -0.2517 0.096 Uiso 1 1 calc R . .
C29 C 0.9503(4) 0.1062(3) 0.0001(3) 0.0428(10) Uani 1 1 d . . .
H29A H 0.8911 0.0420 -0.0344 0.064 Uiso 1 1 calc R C .
H29B H 0.9655 0.1071 0.0649 0.064 Uiso 1 1 calc R . .
H29C H 1.0162 0.1044 -0.0241 0.064 Uiso 1 1 calc R . .
C11 C 1.0536(3) 0.3932(3) 0.2529(2) 0.0346(9) Uani 1 1 d . . .
C12 C 1.0544(3) 0.4719(3) 0.3341(3) 0.0373(9) Uani 1 1 d . C .
C13 C 1.1553(3) 0.5370(3) 0.3899(3) 0.0439(10) Uani 1 1 d . . .
H13 H 1.1554 0.5891 0.4439 0.053 Uiso 1 1 calc R C .
C14 C 1.2558(3) 0.5282(4) 0.3690(3) 0.0506(11) Uani 1 1 d . C .
C15 C 1.2533(3) 0.4545(4) 0.2870(3) 0.0460(11) Uani 1 1 d . . .
H15 H 1.3204 0.4497 0.2703 0.055 Uiso 1 1 calc R C .
C16 C 1.1560(3) 0.3878(3) 0.2287(3) 0.0389(9) Uani 1 1 d . C .
C17 C 0.9521(3) 0.4900(4) 0.3660(3) 0.0491(11) Uani 1 1 d . . .
H17A H 0.9243 0.4344 0.3957 0.074 Uiso 1 1 calc R C .
H17B H 0.8961 0.4861 0.3131 0.074 Uiso 1 1 calc R . .
H17C H 0.9699 0.5614 0.4098 0.074 Uiso 1 1 calc R . .
C18 C 1.3641(4) 0.5968(5) 0.4332(4) 0.0793(18) Uani 1 1 d . . .
H18A H 1.4200 0.5574 0.4271 0.119 Uiso 1 1 calc R C .
H18B H 1.3549 0.6122 0.4966 0.119 Uiso 1 1 calc R . .
H18C H 1.3870 0.6647 0.4169 0.119 Uiso 1 1 calc R . .
C19 C 1.1647(3) 0.3116(4) 0.1407(3) 0.0498(11) Uani 1 1 d . . .
H19A H 1.1399 0.3374 0.0881 0.075 Uiso 1 1 calc R C .
H19B H 1.1188 0.2389 0.1336 0.075 Uiso 1 1 calc R . .
H19C H 1.2409 0.3096 0.1440 0.075 Uiso 1 1 calc R . .
C41 C 0.8828(3) 0.0274(3) 0.1932(3) 0.0394(9) Uani 1 1 d . . .
F42 F 0.75720(19) 0.0663(2) 0.08105(16) 0.0506(6) Uani 1 1 d . . .
C42 C 0.7958(3) -0.0081(4) 0.1152(3) 0.0416(10) Uani 1 1 d . . .
F43 F 0.6652(2) -0.1415(2) -0.00824(19) 0.0755(9) Uani 1 1 d . . .
C43 C 0.7457(4) -0.1158(4) 0.0681(3) 0.0507(11) Uani 1 1 d . . .
F44 F 0.7281(3) -0.3022(2) 0.0559(2) 0.0821(10) Uani 1 1 d . . .
C44 C 0.7762(4) -0.1971(4) 0.0998(3) 0.0564(12) Uani 1 1 d . . .
F45 F 0.8896(3) -0.2463(2) 0.2127(2) 0.0790(9) Uani 1 1 d . . .
C45 C 0.8595(4) -0.1681(4) 0.1787(4) 0.0556(12) Uani 1 1 d . . .
F46 F 0.9883(2) -0.0406(2) 0.29956(19) 0.0629(7) Uani 1 1 d . . .
C46 C 0.9093(4) -0.0595(4) 0.2226(3) 0.0472(11) Uani 1 1 d . . .
C31 C 1.0569(3) 0.1841(3) 0.3172(3) 0.0402(10) Uani 1 1 d . . .
F32 F 1.0137(2) 0.2951(2) 0.44521(16) 0.0578(7) Uani 1 1 d . . .
C32 C 1.0890(3) 0.2557(3) 0.4047(3) 0.0425(10) Uani 1 1 d . . .
F33 F 1.2217(2) 0.3657(3) 0.53982(19) 0.0775(9) Uani 1 1 d . . .
C33 C 1.1967(4) 0.2940(4) 0.4558(3) 0.0517(12) Uani 1 1 d . . .
F34 F 1.3833(2) 0.2953(3) 0.4673(2) 0.0877(11) Uani 1 1 d . . .
C34 C 1.2776(4) 0.2599(4) 0.4197(3) 0.0564(13) Uani 1 1 d . . .
F35 F 1.3310(2) 0.1488(3) 0.2984(2) 0.0801(9) Uani 1 1 d . . .
C35 C 1.2519(4) 0.1849(4) 0.3339(3) 0.0533(12) Uani 1 1 d . . .
F36 F 1.1233(2) 0.0787(2) 0.20058(18) 0.0596(7) Uani 1 1 d . . .
C36 C 1.1437(3) 0.1496(4) 0.2855(3) 0.0461(10) Uani 1 1 d . . .

loop_
_atom_site_aniso_label
_atom_site_aniso_U_11
_atom_site_aniso_U_22
_atom_site_aniso_U_33
_atom_site_aniso_U_23
_atom_site_aniso_U_13
_atom_site_aniso_U_12
P1 0.0316(5) 0.0322(6) 0.0297(5) 0.0041(4) 0.0060(4) 0.0098(4)
B1 0.041(2) 0.039(3) 0.031(2) 0.0062(19) 0.0019(18) 0.014(2)
C2 0.037(2) 0.037(2) 0.030(2) -0.0004(17) 0.0023(16) 0.0061(17)
C3 0.046(2) 0.051(3) 0.040(2) 0.010(2) 0.0103(18) 0.011(2)
C4 0.076(3) 0.059(3) 0.039(2) 0.016(2) 0.012(2) 0.020(3)
C51 0.098(8) 0.076(8) 0.066(8) 0.037(6) 0.022(6) 0.012(6)
C52 0.141(10) 0.101(9) 0.131(9) 0.068(7) 0.035(8) 0.027(7)
C53 0.107(8) 0.106(9) 0.097(8) 0.035(7) 0.044(7) 0.001(6)
C54 0.143(10) 0.121(10) 0.078(8) 0.038(7) 0.028(7) 0.038(7)
C51A 0.096(9) 0.074(9) 0.066(9) 0.031(7) 0.023(7) 0.012(7)
C52A 0.114(10) 0.098(9) 0.108(9) 0.054(7) 0.009(7) 0.012(7)
C53A 0.090(8) 0.101(9) 0.082(8) 0.039(7) 0.048(7) 0.005(6)
C54A 0.110(9) 0.109(10) 0.072(8) 0.041(7) 0.010(6) 0.044(7)
C1 0.032(2) 0.037(2) 0.032(2) 0.0004(17) 0.0040(15) 0.0047(17)
C5 0.024(4) 0.032(7) 0.026(4) 0.006(4) 0.010(3) 0.001(5)
C6 0.040(5) 0.049(8) 0.048(5) 0.016(5) 0.014(4) 0.012(5)
C7 0.048(5) 0.063(8) 0.066(6) 0.020(5) 0.023(4) 0.027(5)
C8 0.036(5) 0.058(7) 0.073(6) 0.019(5) 0.016(4) 0.008(5)
C9 0.032(5) 0.045(7) 0.053(5) 0.019(4) -0.001(4) 0.005(4)
C10 0.031(5) 0.038(7) 0.050(5) 0.015(4) 0.013(4) -0.005(4)
C5A 0.029(7) 0.026(8) 0.044(7) 0.019(5) 0.009(5) -0.005(6)
C6A 0.035(6) 0.034(8) 0.030(6) 0.015(5) 0.012(4) 0.011(6)
C7A 0.042(7) 0.053(9) 0.047(7) 0.009(6) 0.023(5) 0.017(6)
C8A 0.037(7) 0.056(9) 0.068(8) 0.025(6) 0.013(5) 0.020(6)
C9A 0.045(7) 0.053(9) 0.045(6) 0.020(5) 0.013(5) 0.013(6)
C10A 0.029(7) 0.036(8) 0.036(6) 0.010(5) 0.011(5) 0.011(6)
C21 0.0316(19) 0.035(2) 0.0325(19) 0.0087(16) 0.0075(15) 0.0120(16)
C22 0.0303(19) 0.035(2) 0.039(2) 0.0097(17) 0.0070(16) 0.0056(16)
C23 0.043(2) 0.037(2) 0.047(2) 0.0148(19) 0.0041(18) 0.0086(18)
C24 0.049(2) 0.044(3) 0.038(2) 0.0118(19) 0.0065(18) 0.003(2)
C25 0.045(2) 0.039(2) 0.036(2) 0.0005(18) 0.0099(17) 0.0068(19)
C26 0.037(2) 0.034(2) 0.035(2) 0.0030(17) 0.0058(16) 0.0052(17)
C27 0.050(2) 0.036(2) 0.050(2) 0.0111(19) 0.0122(19) 0.0137(19)
C28 0.080(3) 0.067(4) 0.038(2) 0.015(2) 0.002(2) 0.013(3)
C29 0.056(3) 0.040(2) 0.032(2) 0.0044(18) 0.0121(18) 0.016(2)
C11 0.035(2) 0.035(2) 0.031(2) 0.0069(16) 0.0056(15) 0.0067(17)
C12 0.042(2) 0.034(2) 0.034(2) 0.0076(17) 0.0066(16) 0.0103(18)
C13 0.049(2) 0.039(2) 0.034(2) 0.0062(18) 0.0062(18) 0.0003(19)
C14 0.039(2) 0.055(3) 0.044(2) 0.007(2) -0.0041(18) -0.001(2)
C15 0.035(2) 0.050(3) 0.049(3) 0.011(2) 0.0086(18) 0.0075(19)
C16 0.036(2) 0.039(2) 0.038(2) 0.0061(18) 0.0083(16) 0.0073(18)
C17 0.050(2) 0.046(3) 0.040(2) -0.008(2) 0.0093(19) 0.010(2)
C18 0.050(3) 0.092(5) 0.064(3) -0.002(3) -0.008(2) -0.006(3)
C19 0.038(2) 0.062(3) 0.047(2) 0.005(2) 0.0124(18) 0.016(2)
C41 0.041(2) 0.034(2) 0.041(2) 0.0037(18) 0.0080(17) 0.0129(18)
F42 0.0449(13) 0.0493(16) 0.0481(14) 0.0053(12) -0.0040(10) 0.0110(11)
C42 0.040(2) 0.042(3) 0.040(2) 0.0076(19) 0.0059(17) 0.0124(19)
F43 0.0713(19) 0.063(2) 0.0596(18) -0.0068(14) -0.0102(14) -0.0069(15)
C43 0.050(3) 0.045(3) 0.044(2) 0.002(2) 0.010(2) -0.001(2)
F44 0.095(2) 0.0400(17) 0.089(2) -0.0018(15) 0.0208(18) -0.0090(15)
C44 0.064(3) 0.035(3) 0.058(3) -0.001(2) 0.016(2) 0.001(2)
F45 0.099(2) 0.0462(18) 0.100(2) 0.0260(17) 0.0283(19) 0.0234(16)
C45 0.069(3) 0.036(3) 0.072(3) 0.020(2) 0.031(3) 0.020(2)
F46 0.0688(17) 0.0520(17) 0.0660(17) 0.0189(14) -0.0036(14) 0.0221(14)
C46 0.048(2) 0.046(3) 0.044(2) 0.005(2) 0.0091(19) 0.013(2)
C31 0.042(2) 0.039(2) 0.035(2) 0.0072(18) -0.0009(17) 0.0097(18)
F32 0.0598(16) 0.0640(18) 0.0395(14) -0.0052(12) 0.0039(11) 0.0206(13)
C32 0.048(2) 0.039(2) 0.040(2) 0.0090(19) 0.0049(18) 0.016(2)
F33 0.077(2) 0.075(2) 0.0505(16) -0.0096(15) -0.0185(14) 0.0098(16)
C33 0.053(3) 0.045(3) 0.042(2) 0.000(2) -0.007(2) 0.009(2)
F34 0.0421(16) 0.098(3) 0.097(2) 0.0165(19) -0.0224(15) 0.0024(15)
C34 0.042(2) 0.057(3) 0.061(3) 0.019(2) -0.010(2) 0.006(2)
F35 0.0496(16) 0.090(2) 0.104(2) 0.0190(19) 0.0173(16) 0.0317(16)
C35 0.041(2) 0.060(3) 0.065(3) 0.025(3) 0.006(2) 0.020(2)
F36 0.0551(15) 0.0628(18) 0.0550(16) -0.0025(13) 0.0102(12) 0.0241(13)
C36 0.046(2) 0.045(3) 0.049(3) 0.013(2) 0.0085(19) 0.016(2)

loop_
_atom_type_symbol
_atom_type_description
_atom_type_scat_dispersion_real
_atom_type_scat_dispersion_imag
_atom_type_scat_source
C C 0.0033 0.0016 'International Tables Vol C Tables 4.2.6.8 and 6.1.1.4'
H H 0.0000 0.0000 'International Tables Vol C Tables 4.2.6.8 and 6.1.1.4'
B B 0.0013 0.0007 'International Tables Vol C Tables 4.2.6.8 and 6.1.1.4'
F F 0.0171 0.0103 'International Tables Vol C Tables 4.2.6.8 and 6.1.1.4'
P P 0.1023 0.0942 'International Tables Vol C Tables 4.2.6.8 and 6.1.1.4'

loop_
_geom_angle_atom_site_label_1
_geom_angle_atom_site_label_2
_geom_angle_atom_site_label_3
_geom_angle
C1 P1 C21 115.80(17)
C1 P1 C11 114.04(17)
C21 P1 C11 106.60(17)
C1 P1 B1 75.71(19)
C21 P1 B1 136.63(18)
C11 P1 B1 105.16(17)
C31 B1 C41 116.9(4)
C31 B1 C2 121.8(3)
C41 B1 C2 107.4(3)
C31 B1 P1 107.0(3)
C41 B1 P1 120.3(3)
C2 B1 P1 78.3(2)
C1 C2 C3 125.3(4)
C1 C2 B1 108.2(3)
C3 C2 B1 125.8(4)
C4 C3 C2 123.7(4)
C4 C3 H3 118.2
C2 C3 H3 118.2
C3 C4 C51 130.4(7)
C3 C4 C51A 128.8(7)
C51 C4 C51A 2.7(10)
C3 C4 H4 114.8
C51 C4 H4 114.8
C51A C4 H4 116.4
C4 C51 C54 105.8(11)
C4 C51 C53 110.9(10)
C54 C51 C53 111.6(9)
C4 C51 C52 105.3(10)
C54 C51 C52 111.7(9)
C53 C51 C52 111.2(9)
C51 C52 H52A 109.5
C51 C52 H52B 109.5
H52A C52 H52B 109.5
C51 C52 H52C 109.5
H52A C52 H52C 109.5
H52B C52 H52C 109.5
C51 C53 H53A 109.5
C51 C53 H53B 109.5
H53A C53 H53B 109.5
C51 C53 H53C 109.5
H53A C53 H53C 109.5
H53B C53 H53C 109.5
C51 C54 H54A 109.5
C51 C54 H54B 109.5
H54A C54 H54B 109.5
C51 C54 H54C 109.5
H54A C54 H54C 109.5
H54B C54 H54C 109.5
C4 C51A C53A 113.2(10)
C4 C51A C54A 107.2(11)
C53A C51A C54A 108.4(12)
C4 C51A C52A 110.8(11)
C53A C51A C52A 108.6(13)
C54A C51A C52A 108.4(13)
C51A C52A H52D 109.5
C51A C52A H52E 109.5
H52D C52A H52E 109.5
C51A C52A H52F 109.5
H52D C52A H52F 109.5
H52E C52A H52F 109.5
C51A C53A H53D 109.5
C51A C53A H53E 109.5
H53D C53A H53E 109.5
C51A C53A H53F 109.5
H53D C53A H53F 109.5
H53E C53A H53F 109.5
C51A C54A H54D 109.5
C51A C54A H54E 109.5
H54D C54A H54E 109.5
C51A C54A H54F 109.5
H54D C54A H54F 109.5
H54E C54A H54F 109.5
C2 C1 C5 125.3(12)
C2 C1 C5A 136.4(13)
C5 C1 C5A 12(2)
C2 C1 P1 96.3(3)
C5 C1 P1 137.7(11)
C5A C1 P1 127.3(13)
C6 C5 C1 122.4(9)
C6 C5 C10 122.4(10)
C1 C5 C10 115.2(9)
C5 C6 C7 124.2(10)
C5 C6 H6 117.9
C7 C6 H6 117.9
C6 C7 C8 111.5(10)
C6 C7 H7A 109.3
C8 C7 H7A 109.3
C6 C7 H7B 109.3
C8 C7 H7B 109.3
H7A C7 H7B 108.0
C9 C8 C7 112.0(10)
C9 C8 H8A 109.2
C7 C8 H8A 109.2
C9 C8 H8B 109.2
C7 C8 H8B 109.2
H8A C8 H8B 107.9
C10 C9 C8 110.3(11)
C10 C9 H9A 109.6
C8 C9 H9A 109.6
C10 C9 H9B 109.6
C8 C9 H9B 109.6
H9A C9 H9B 108.1
C5 C10 C9 111.6(10)
C5 C10 H10A 109.3
C9 C10 H10A 109.3
C5 C10 H10B 109.3
C9 C10 H10B 109.3
H10A C10 H10B 108.0
C6A C5A C10A 119.4(12)
C6A C5A C1 121.0(14)
C10A C5A C1 118.5(13)
C5A C6A C7A 125.0(13)
C5A C6A H6A 117.5
C7A C6A H6A 117.5
C6A C7A C8A 112.7(12)
C6A C7A H7C 109.1
C8A C7A H7C 109.1
C6A C7A H7D 109.1
C8A C7A H7D 109.1
H7C C7A H7D 107.8
C9A C8A C7A 110.1(13)
C9A C8A H8C 109.7
C7A C8A H8C 109.7
C9A C8A H8D 109.7
C7A C8A H8D 109.7
H8C C8A H8D 108.2
C10A C9A C8A 109.4(14)
C10A C9A H9C 109.8
C8A C9A H9C 109.8
C10A C9A H9D 109.8
C8A C9A H9D 109.8
H9C C9A H9D 108.3
C5A C10A C9A 114.5(13)
C5A C10A H10C 108.6
C9A C10A H10C 108.6
C5A C10A H10D 108.6
C9A C10A H10D 108.6
H10C C10A H10D 107.6
C22 C21 C26 118.5(3)
C22 C21 P1 119.4(3)
C26 C21 P1 122.1(3)
C23 C22 C21 118.8(4)
C23 C22 C27 118.3(4)
C21 C22 C27 122.9(3)
C24 C23 C22 123.0(4)
C24 C23 H23 118.5
C22 C23 H23 118.5
C25 C24 C23 117.6(4)
C25 C24 C28 121.1(4)
C23 C24 C28 121.4(4)
C24 C25 C26 122.8(4)
C24 C25 H25 118.6
C26 C25 H25 118.6
C25 C26 C21 119.2(4)
C25 C26 C29 116.3(3)
C21 C26 C29 124.4(3)
C22 C27 H27A 109.5
C22 C27 H27B 109.5
H27A C27 H27B 109.5
C22 C27 H27C 109.5
H27A C27 H27C 109.5
H27B C27 H27C 109.5
C24 C28 H28A 109.5
C24 C28 H28B 109.5
H28A C28 H28B 109.5
C24 C28 H28C 109.5
H28A C28 H28C 109.5
H28B C28 H28C 109.5
C26 C29 H29A 109.5
C26 C29 H29B 109.5
H29A C29 H29B 109.5
C26 C29 H29C 109.5
H29A C29 H29C 109.5
H29B C29 H29C 109.5
C12 C11 C16 118.5(3)
C12 C11 P1 125.0(3)
C16 C11 P1 115.6(3)
C13 C12 C11 119.0(4)
C13 C12 C17 116.7(3)
C11 C12 C17 124.3(3)
C14 C13 C12 122.7(4)
C14 C13 H13 118.6
C12 C13 H13 118.6
C15 C14 C13 117.5(4)
C15 C14 C18 121.1(4)
C13 C14 C18 121.4(4)
C16 C15 C14 122.5(4)
C16 C15 H15 118.7
C14 C15 H15 118.7
C15 C16 C11 119.7(4)
C15 C16 C19 117.2(4)
C11 C16 C19 123.1(3)
C12 C17 H17A 109.5
C12 C17 H17B 109.5
H17A C17 H17B 109.5
C12 C17 H17C 109.5
H17A C17 H17C 109.5
H17B C17 H17C 109.5
C14 C18 H18A 109.5
C14 C18 H18B 109.5
H18A C18 H18B 109.5
C14 C18 H18C 109.5
H18A C18 H18C 109.5
H18B C18 H18C 109.5
C16 C19 H19A 109.5
C16 C19 H19B 109.5
H19A C19 H19B 109.5
C16 C19 H19C 109.5
H19A C19 H19C 109.5
H19B C19 H19C 109.5
C46 C41 C42 112.2(4)
C46 C41 B1 123.2(4)
C42 C41 B1 124.1(4)
F42 C42 C43 116.0(4)
F42 C42 C41 119.3(4)
C43 C42 C41 124.7(4)
F43 C43 C44 119.6(4)
F43 C43 C42 120.2(4)
C44 C43 C42 120.2(4)
F44 C44 C43 121.3(5)
F44 C44 C45 120.4(5)
C43 C44 C45 118.3(4)
F45 C45 C46 120.6(5)
F45 C45 C44 119.6(4)
C46 C45 C44 119.7(4)
F46 C46 C45 114.7(4)
F46 C46 C41 120.5(4)
C45 C46 C41 124.8(4)
C32 C31 C36 113.3(4)
C32 C31 B1 124.4(4)
C36 C31 B1 121.9(4)
F32 C32 C31 120.1(4)
F32 C32 C33 115.5(4)
C31 C32 C33 124.4(4)
F33 C33 C34 119.9(4)
F33 C33 C32 120.8(4)
C34 C33 C32 119.3(4)
F34 C34 C33 121.0(4)
F34 C34 C35 118.9(5)
C33 C34 C35 120.1(4)
F35 C35 C36 121.0(4)
F35 C35 C34 120.5(4)
C36 C35 C34 118.5(4)
F36 C36 C35 116.2(4)
F36 C36 C31 119.3(4)
C35 C36 C31 124.4(4)

loop_
_geom_bond_atom_site_label_1
_geom_bond_atom_site_label_2
_geom_bond_distance
P1 C1 1.821(4)
P1 C21 1.836(4)
P1 C11 1.851(4)
P1 B1 2.111(5)
B1 C31 1.614(6)
B1 C41 1.616(6)
B1 C2 1.626(6)
C2 C1 1.360(6)
C2 C3 1.455(6)
C3 C4 1.334(6)
C3 H3 0.9400
C4 C51 1.493(11)
C4 C51A 1.501(13)
C4 H4 0.9400
C51 C54 1.537(12)
C51 C53 1.538(12)
C51 C52 1.548(12)
C52 H52A 0.9700
C52 H52B 0.9700
C52 H52C 0.9700
C53 H53A 0.9700
C53 H53B 0.9700
C53 H53C 0.9700
C54 H54A 0.9700
C54 H54B 0.9700
C54 H54C 0.9700
C51A C53A 1.542(13)
C51A C54A 1.547(13)
C51A C52A 1.553(13)
C52A H52D 0.9700
C52A H52E 0.9700
C52A H52F 0.9700
C53A H53D 0.9700
C53A H53E 0.9700
C53A H53F 0.9700
C54A H54D 0.9700
C54A H54E 0.9700
C54A H54F 0.9700
C1 C5 1.474(9)
C1 C5A 1.496(12)
C5 C6 1.327(9)
C5 C10 1.509(9)
C6 C7 1.507(10)
C6 H6 0.9400
C7 C8 1.518(10)
C7 H7A 0.9800
C7 H7B 0.9800
C8 C9 1.518(11)
C8 H8A 0.9800
C8 H8B 0.9800
C9 C10 1.516(11)
C9 H9A 0.9800
C9 H9B 0.9800
C10 H10A 0.9800
C10 H10B 0.9800
C5A C6A 1.335(13)
C5A C10A 1.494(13)
C6A C7A 1.510(13)
C6A H6A 0.9400
C7A C8A 1.527(12)
C7A H7C 0.9800
C7A H7D 0.9800
C8A C9A 1.522(13)
C8A H8C 0.9800
C8A H8D 0.9800
C9A C10A 1.519(13)
C9A H9C 0.9800
C9A H9D 0.9800
C10A H10C 0.9800
C10A H10D 0.9800
C21 C22 1.420(5)
C21 C26 1.421(5)
C22 C23 1.384(5)
C22 C27 1.503(6)
C23 C24 1.380(6)
C23 H23 0.9400
C24 C25 1.379(6)
C24 C28 1.518(6)
C25 C26 1.381(6)
C25 H25 0.9400
C26 C29 1.500(6)
C27 H27A 0.9700
C27 H27B 0.9700
C27 H27C 0.9700
C28 H28A 0.9700
C28 H28B 0.9700
C28 H28C 0.9700
C29 H29A 0.9700
C29 H29B 0.9700
C29 H29C 0.9700
C11 C12 1.412(5)
C11 C16 1.420(5)
C12 C13 1.392(5)
C12 C17 1.507(6)
C13 C14 1.387(6)
C13 H13 0.9400
C14 C15 1.382(6)
C14 C18 1.512(6)
C15 C16 1.380(6)
C15 H15 0.9400
C16 C19 1.511(6)
C17 H17A 0.9700
C17 H17B 0.9700
C17 H17C 0.9700
C18 H18A 0.9700
C18 H18B 0.9700
C18 H18C 0.9700
C19 H19A 0.9700
C19 H19B 0.9700
C19 H19C 0.9700
C41 C46 1.397(6)
C41 C42 1.398(5)
F42 C42 1.347(5)
C42 C43 1.379(6)
F43 C43 1.343(5)
C43 C44 1.367(7)
F44 C44 1.338(5)
C44 C45 1.386(7)
F45 C45 1.344(5)
C45 C46 1.378(6)
F46 C46 1.352(5)
C31 C32 1.380(6)
C31 C36 1.396(6)
F32 C32 1.351(5)
C32 C33 1.385(6)
F33 C33 1.344(5)
C33 C34 1.353(7)
F34 C34 1.347(5)
C34 C35 1.382(7)
F35 C35 1.339(5)
C35 C36 1.376(6)
F36 C36 1.355(5)

loop_
_geom_torsion_atom_site_label_1
_geom_torsion_atom_site_label_2
_geom_torsion_atom_site_label_3
_geom_torsion_atom_site_label_4
_geom_torsion
C1 P1 B1 C31 -127.3(3)
C21 P1 B1 C31 120.1(3)
C11 P1 B1 C31 -15.8(3)
C1 P1 B1 C41 96.1(3)
C21 P1 B1 C41 -16.5(5)
C11 P1 B1 C41 -152.4(3)
C1 P1 B1 C2 -7.3(2)
C21 P1 B1 C2 -119.9(3)
C11 P1 B1 C2 104.2(2)
C31 B1 C2 C1 112.9(4)
C41 B1 C2 C1 -108.4(4)
P1 B1 C2 C1 10.0(3)
C31 B1 C2 C3 -76.6(5)
C41 B1 C2 C3 62.2(5)
P1 B1 C2 C3 -179.4(3)
C1 C2 C3 C4 -175.3(4)
B1 C2 C3 C4 15.8(6)
C2 C3 C4 C51 179.9(8)
C2 C3 C4 C51A 177.1(8)
C3 C4 C51 C54 -107.6(12)
C51A C4 C51 C54 -54(21)
C3 C4 C51 C53 13.6(15)
C51A C4 C51 C53 67(21)
C3 C4 C51 C52 134.0(11)
C51A C4 C51 C52 -172(22)
C3 C4 C51A C53A -15.6(17)
C51 C4 C51A C53A -144(22)
C3 C4 C51A C54A -135.1(13)
C51 C4 C51A C54A 97(22)
C3 C4 C51A C52A 106.8(13)
C51 C4 C51A C52A -21(21)
C3 C2 C1 C5 -10.0(10)
B1 C2 C1 C5 160.6(8)
C3 C2 C1 C5A -5.2(15)
B1 C2 C1 C5A 165.4(14)
C3 C2 C1 P1 177.9(3)
B1 C2 C1 P1 -11.5(3)
C21 P1 C1 C2 143.9(2)
C11 P1 C1 C2 -91.8(3)
B1 P1 C1 C2 8.6(2)
C21 P1 C1 C5 -26.5(12)
C11 P1 C1 C5 97.8(12)
B1 P1 C1 C5 -161.7(12)
C21 P1 C1 C5A -33.4(13)
C11 P1 C1 C5A 90.8(13)
B1 P1 C1 C5A -168.7(13)
C2 C1 C5 C6 59(2)
C5A C1 C5 C6 -104(7)
P1 C1 C5 C6 -132.3(15)
C2 C1 C5 C10 -119.6(14)
C5A C1 C5 C10 77(6)
P1 C1 C5 C10 49(2)
C1 C5 C6 C7 178.7(19)
C10 C5 C6 C7 -2(3)
C5 C6 C7 C8 13(3)
C6 C7 C8 C9 -42.2(19)
C7 C8 C9 C10 61.3(17)
C6 C5 C10 C9 20(3)
C1 C5 C10 C9 -160.8(16)
C8 C9 C10 C5 -48.3(19)
C2 C1 C5A C6A 51(3)
C5 C1 C5A C6A 71(5)
P1 C1 C5A C6A -133(2)
C2 C1 C5A C10A -117(2)
C5 C1 C5A C10A -97(7)
P1 C1 C5A C10A 59(3)
C10A C5A C6A C7A -2(4)
C1 C5A C6A C7A -170(2)
C5A C6A C7A C8A 14(4)
C6A C7A C8A C9A -43(3)
C7A C8A C9A C10A 61(2)
C6A C5A C10A C9A 21(4)
C1 C5A C10A C9A -171(2)
C8A C9A C10A C5A -50(3)
C1 P1 C21 C22 66.3(3)
C11 P1 C21 C22 -61.7(3)
B1 P1 C21 C22 162.8(3)
C1 P1 C21 C26 -113.0(3)
C11 P1 C21 C26 118.9(3)
B1 P1 C21 C26 -16.6(4)
C26 C21 C22 C23 2.1(5)
P1 C21 C22 C23 -177.3(3)
C26 C21 C22 C27 -177.8(3)
P1 C21 C22 C27 2.9(5)
C21 C22 C23 C24 0.2(6)
C27 C22 C23 C24 -180.0(4)
C22 C23 C24 C25 -1.5(6)
C22 C23 C24 C28 178.3(4)
C23 C24 C25 C26 0.6(6)
C28 C24 C25 C26 -179.2(4)
C24 C25 C26 C21 1.6(6)
C24 C25 C26 C29 -176.7(4)
C22 C21 C26 C25 -2.9(5)
P1 C21 C26 C25 176.4(3)
C22 C21 C26 C29 175.2(4)
P1 C21 C26 C29 -5.4(5)
C1 P1 C11 C12 -4.3(4)
C21 P1 C11 C12 124.8(3)
B1 P1 C11 C12 -85.1(4)
C1 P1 C11 C16 164.4(3)
C21 P1 C11 C16 -66.5(3)
B1 P1 C11 C16 83.6(3)
C16 C11 C12 C13 -3.4(6)
P1 C11 C12 C13 165.0(3)
C16 C11 C12 C17 177.3(4)
P1 C11 C12 C17 -14.3(6)
C11 C12 C13 C14 0.1(6)
C17 C12 C13 C14 179.4(4)
C12 C13 C14 C15 3.0(7)
C12 C13 C14 C18 -177.4(5)
C13 C14 C15 C16 -2.8(7)
C18 C14 C15 C16 177.5(5)
C14 C15 C16 C11 -0.5(7)
C14 C15 C16 C19 179.5(4)
C12 C11 C16 C15 3.6(6)
P1 C11 C16 C15 -165.8(3)
C12 C11 C16 C19 -176.3(4)
P1 C11 C16 C19 14.2(5)
C31 B1 C41 C46 27.8(6)
C2 B1 C41 C46 -113.3(4)
P1 B1 C41 C46 160.3(3)
C31 B1 C41 C42 -161.0(4)
C2 B1 C41 C42 57.9(5)
P1 B1 C41 C42 -28.5(6)
C46 C41 C42 F42 176.9(3)
B1 C41 C42 F42 4.9(6)
C46 C41 C42 C43 -3.9(6)
B1 C41 C42 C43 -176.0(4)
F42 C42 C43 F43 1.5(6)
C41 C42 C43 F43 -177.6(4)
F42 C42 C43 C44 -177.3(4)
C41 C42 C43 C44 3.6(7)
F43 C43 C44 F44 0.6(7)
C42 C43 C44 F44 179.4(4)
F43 C43 C44 C45 180.0(4)
C42 C43 C44 C45 -1.2(7)
F44 C44 C45 F45 -2.0(7)
C43 C44 C45 F45 178.6(4)
F44 C44 C45 C46 179.1(4)
C43 C44 C45 C46 -0.3(7)
F45 C45 C46 F46 0.2(6)
C44 C45 C46 F46 179.1(4)
F45 C45 C46 C41 -179.3(4)
C44 C45 C46 C41 -0.4(7)
C42 C41 C46 F46 -177.1(4)
B1 C41 C46 F46 -5.0(6)
C42 C41 C46 C45 2.3(6)
B1 C41 C46 C45 174.4(4)
C41 B1 C31 C32 -139.8(4)
C2 B1 C31 C32 -4.7(7)
P1 B1 C31 C32 81.9(5)
C41 B1 C31 C36 48.1(6)
C2 B1 C31 C36 -176.7(4)
P1 B1 C31 C36 -90.2(4)
C36 C31 C32 F32 -179.1(4)
B1 C31 C32 F32 8.2(7)
C36 C31 C32 C33 2.3(7)
B1 C31 C32 C33 -170.3(4)
F32 C32 C33 F33 -0.1(7)
C31 C32 C33 F33 178.5(4)
F32 C32 C33 C34 -179.0(4)
C31 C32 C33 C34 -0.4(7)
F33 C33 C34 F34 1.2(8)
C32 C33 C34 F34 -180.0(4)
F33 C33 C34 C35 179.0(4)
C32 C33 C34 C35 -2.2(8)
F34 C34 C35 F35 -0.7(7)
C33 C34 C35 F35 -178.6(4)
F34 C34 C35 C36 -179.6(4)
C33 C34 C35 C36 2.5(8)
F35 C35 C36 F36 -0.9(7)
C34 C35 C36 F36 178.0(4)
F35 C35 C36 C31 -179.3(4)
C34 C35 C36 C31 -0.4(7)
C32 C31 C36 F36 179.7(4)
B1 C31 C36 F36 -7.4(6)
C32 C31 C36 C35 -1.9(7)
B1 C31 C36 C35 170.9(4)

loop_
_platon_squeeze_void_nr
_platon_squeeze_void_average_x
_platon_squeeze_void_average_y
_platon_squeeze_void_average_z
_platon_squeeze_void_volume
_platon_squeeze_void_count_electrons
_platon_squeeze_void_content
1 0.083 0.217 0.597 7 0 ' '
2 0.500 0.325 1.000 441 32 ' '
3 0.917 0.783 0.403 7 0 ' '
